data_2227139
loop_
_publ_author_name
'Shi, Chun-Yue'
'Ge, Chun-Hua'
'Liu, Qi-Tao'

_publ_section_title
;
 Bis[<i>N</i>-(4-chlorophenyl)pyridine-3-carboxamide]silver(I) nitrate
;
_journal_coeditor_code ZL2286
_journal_issue 8
_journal_name_full 'Acta Crystallographica Section E'
_journal_page_first m877
_journal_paper_doi 10.1107/S1600536810025511
_journal_volume 66
_journal_year 2010
_chemical_formula_iupac '[Ag (C12 H9 Cl N2 O)2] N O3'
_chemical_formula_moiety 'C24 H18 Ag Cl2 N4 O2 +, N O3 -'
_chemical_formula_sum 'C24 H18 Ag Cl2 N5 O5'
_chemical_formula_weight 635.20
_chemical_name_systematic
;
Bis[<i>N</i>-(4-chlorophenyl)pyridine-3-carboxamide]silver(I) nitrate
;
_space_group_IT_number 2
_symmetry_cell_setting triclinic
_symmetry_space_group_name_Hall '-P 1'
_symmetry_space_group_name_H-M 'P -1'
_atom_sites_solution_hydrogens geom
_atom_sites_solution_primary direct
_atom_sites_solution_secondary difmap
_audit_creation_method SHELXL-97
_cell_angle_alpha 107.515(2)
_cell_angle_beta 102.602(2)
_cell_angle_gamma 103.7060(10)
_cell_formula_units_Z 2
_cell_length_a 10.0745(10)
_cell_length_b 10.1425(10)
_cell_length_c 13.473(2)
_cell_measurement_reflns_used 4853
_cell_measurement_temperature 296(2)
_cell_measurement_theta_max 27.79
_cell_measurement_theta_min 2.23
_cell_volume 1211.6(2)
_computing_cell_refinement 'SAINT (Bruker, 2007)'
_computing_data_collection 'APEX2 (Bruker, 2007)'
_computing_data_reduction 'SAINT (Bruker, 2007)'
_computing_molecular_graphics 'SHELXTL (Sheldrick, 2008)'
_computing_publication_material 'SHELXL97 (Sheldrick, 2008)'
_computing_structure_refinement 'SHELXL97 (Sheldrick, 2008)'
_computing_structure_solution 'SHELXS97 (Sheldrick, 2008)'
_diffrn_ambient_temperature 296(2)
_diffrn_measured_fraction_theta_full 0.995
_diffrn_measured_fraction_theta_max 0.995
_diffrn_measurement_device_type 'Bruker APEXII CCD area-detector'
_diffrn_measurement_method 'phi and omega scans'
_diffrn_radiation_monochromator graphite
_diffrn_radiation_source 'fine-focus sealed tube'
_diffrn_radiation_type MoK\a
_diffrn_radiation_wavelength 0.71073
_diffrn_reflns_av_R_equivalents 0.0136
_diffrn_reflns_av_sigmaI/netI 0.0228
_diffrn_reflns_limit_h_max 11
_diffrn_reflns_limit_h_min -11
_diffrn_reflns_limit_k_max 11
_diffrn_reflns_limit_k_min -12
_diffrn_reflns_limit_l_max 16
_diffrn_reflns_limit_l_min -7
_diffrn_reflns_number 6194
_diffrn_reflns_theta_full 25.01
_diffrn_reflns_theta_max 25.01
_diffrn_reflns_theta_min 2.19
_exptl_absorpt_coefficient_mu 1.100
_exptl_absorpt_correction_T_max 0.820
_exptl_absorpt_correction_T_min 0.776
_exptl_absorpt_correction_type multi-scan
_exptl_absorpt_process_details '(SADABS; Sheldrick, 1996)'
_exptl_crystal_colour colourless
_exptl_crystal_density_diffrn 1.741
_exptl_crystal_density_method 'not measured'
_exptl_crystal_description Block
_exptl_crystal_F_000 636
_exptl_crystal_size_max 0.24
_exptl_crystal_size_mid 0.23
_exptl_crystal_size_min 0.18
_refine_diff_density_max 0.267
_refine_diff_density_min -0.393
_refine_ls_extinction_method none
_refine_ls_goodness_of_fit_ref 1.045
_refine_ls_hydrogen_treatment constr
_refine_ls_matrix_type full
_refine_ls_number_parameters 334
_refine_ls_number_reflns 4232
_refine_ls_number_restraints 0
_refine_ls_restrained_S_all 1.045
_refine_ls_R_factor_all 0.0292
_refine_ls_R_factor_gt 0.0256
_refine_ls_shift/su_max 0.002
_refine_ls_shift/su_mean 0.000
_refine_ls_structure_factor_coef Fsqd
_refine_ls_weighting_details 'calc w=1/[\s^2^(Fo^2^)+(0.0278P)^2^+0.6379P] where P=(Fo^2^+2Fc^2^)/3'
_refine_ls_weighting_scheme calc
_refine_ls_wR_factor_gt 0.0612
_refine_ls_wR_factor_ref 0.0635
_reflns_number_gt 3848
_reflns_number_total 4232
_reflns_threshold_expression I>2sigma(I)
_cod_data_source_file zl2286.cif
_cod_data_source_block I
_cod_database_code 2227139
_cod_database_fobs_code 2227139

loop_
_symmetry_equiv_pos_as_xyz
'x, y, z'
'-x, -y, -z'

loop_
_atom_site_type_symbol
_atom_site_label
_atom_site_fract_x
_atom_site_fract_y
_atom_site_fract_z
_atom_site_U_iso_or_equiv
_atom_site_adp_type
_atom_site_calc_flag
_atom_site_refinement_flags
_atom_site_occupancy
_atom_site_disorder_assembly
_atom_site_disorder_group
Ag Ag1 0.87169(2) 0.56734(2) 0.518117(14) 0.04869(8) Uani d . 1 . .
Cl Cl1 0.58438(8) 0.45918(8) -0.36615(5) 0.05917(18) Uani d . 1 . .
Cl Cl2 1.33119(13) 1.05319(10) 1.51069(6) 0.0891(3) Uani d . 1 . .
N N2 0.64188(19) 0.3727(2) 0.05514(14) 0.0375(4) Uani d . 1 . .
H H1 0.7178 0.4325 0.1077 0.045 Uiso calc R 1 . .
O O1 0.44206(18) 0.17952(18) 0.01256(13) 0.0507(4) Uani d . 1 . .
N N3 0.9912(2) 0.7669(2) 0.65614(15) 0.0402(4) Uani d . 1 . .
N N1 0.7302(2) 0.3744(2) 0.38083(14) 0.0388(4) Uani d . 1 . .
C C6 0.5572(2) 0.2683(2) 0.07732(17) 0.0356(5) Uani d . 1 . .
C C7 0.6197(2) 0.3948(2) -0.04546(17) 0.0347(5) Uani d . 1 . .
N N4 1.2066(2) 0.9810(2) 1.04496(15) 0.0417(5) Uani d . 1 . .
H H2 1.2615 1.0478 1.0314 0.050 Uiso calc R 1 . .
C C8 0.4900(2) 0.3301(3) -0.12996(18) 0.0406(5) Uani d . 1 . .
H H7 0.4103 0.2727 -0.1208 0.049 Uiso calc R 1 . .
C C3 0.7042(2) 0.2420(3) 0.38709(19) 0.0422(5) Uani d . 1 . .
H H4 0.7352 0.2354 0.4551 0.051 Uiso calc R 1 . .
C C2 0.6833(2) 0.3825(2) 0.28185(17) 0.0355(5) Uani d . 1 . .
H H3 0.6993 0.4742 0.2771 0.043 Uiso calc R 1 . .
C C13 1.0816(2) 0.8926(2) 0.85119(18) 0.0355(5) Uani d . 1 . .
O O2 1.0207(2) 0.7703(2) 0.96688(15) 0.0770(7) Uani d . 1 . .
C C16 1.0810(3) 1.0276(3) 0.7337(2) 0.0457(6) Uani d . 1 . .
H H13 1.1003 1.1159 0.7233 0.055 Uiso calc R 1 . .
C C5 0.5870(2) 0.1236(2) 0.19497(18) 0.0378(5) Uani d . 1 . .
H H6 0.5396 0.0392 0.1327 0.045 Uiso calc R 1 . .
C C4 0.6329(2) 0.1148(3) 0.29612(19) 0.0412(5) Uani d . 1 . .
H H5 0.6161 0.0243 0.3031 0.049 Uiso calc R 1 . .
N N5 0.9683(2) 0.6282(2) 0.31338(17) 0.0501(5) Uani d . 1 . .
C C1 0.6126(2) 0.2601(2) 0.18731(17) 0.0333(5) Uani d . 1 . .
C C23 1.3156(2) 1.1510(3) 1.34542(19) 0.0412(5) Uani d . 1 . .
H H17 1.3479 1.2442 1.3993 0.049 Uiso calc R 1 . .
C C17 1.1113(2) 1.0260(2) 0.8381(2) 0.0413(5) Uani d . 1 . .
H H14 1.1510 1.1130 0.8989 0.050 Uiso calc R 1 . .
C C9 0.4794(3) 0.3512(2) -0.22784(19) 0.0421(5) Uani d . 1 . .
H H8 0.3927 0.3077 -0.2846 0.050 Uiso calc R 1 . .
C C15 1.0219(3) 0.8970(3) 0.6450(2) 0.0453(6) Uani d . 1 . .
H H12 1.0026 0.8990 0.5749 0.054 Uiso calc R 1 . .
C C10 0.5971(3) 0.4366(2) -0.24093(18) 0.0404(5) Uani d . 1 . .
C C24 1.2834(2) 1.1322(2) 1.23596(18) 0.0365(5) Uani d . 1 . .
H H18 1.2933 1.2132 1.2159 0.044 Uiso calc R 1 . .
C C22 1.2991(3) 1.0296(3) 1.37339(19) 0.0453(6) Uani d . 1 . .
C C14 1.0215(2) 0.7664(2) 0.75782(17) 0.0361(5) Uani d . 1 . .
H H11 1.0012 0.6767 0.7662 0.043 Uiso calc R 1 . .
C C19 1.2365(2) 0.9934(2) 1.15612(18) 0.0359(5) Uani d . 1 . .
O O5 0.9102(3) 0.7052(2) 0.3672(2) 0.0828(7) Uani d . 1 . .
C C11 0.7258(3) 0.5049(3) -0.1567(2) 0.0482(6) Uani d . 1 . .
H H9 0.8045 0.5640 -0.1658 0.058 Uiso calc R 1 . .
C C20 1.2222(3) 0.8724(3) 1.1858(2) 0.0440(6) Uani d . 1 . .
H H15 1.1914 0.7791 1.1323 0.053 Uiso calc R 1 . .
C C18 1.1008(2) 0.8748(3) 0.95936(19) 0.0411(5) Uani d . 1 . .
C C12 0.7364(3) 0.4844(2) -0.05886(19) 0.0434(5) Uani d . 1 . .
H H10 0.8224 0.5309 -0.0015 0.052 Uiso calc R 1 . .
O O3 1.0717(3) 0.6017(3) 0.3604(2) 0.0869(7) Uani d . 1 . .
C C21 1.2540(3) 0.8910(3) 1.2953(2) 0.0475(6) Uani d . 1 . .
H H16 1.2450 0.8105 1.3159 0.057 Uiso calc R 1 . .
O O4 0.9214(2) 0.5770(3) 0.21319(16) 0.0913(8) Uani d . 1 . .

loop_
_atom_site_aniso_label
_atom_site_aniso_U_11
_atom_site_aniso_U_22
_atom_site_aniso_U_33
_atom_site_aniso_U_12
_atom_site_aniso_U_13
_atom_site_aniso_U_23
Ag1 0.05203(13) 0.04686(12) 0.03000(11) 0.00860(9) 0.00232(8) 0.00417(8)
Cl1 0.0777(5) 0.0579(4) 0.0394(3) 0.0099(3) 0.0166(3) 0.0252(3)
Cl2 0.1476(9) 0.0747(5) 0.0392(4) 0.0264(5) 0.0197(5) 0.0274(4)
N2 0.0337(9) 0.0385(10) 0.0285(9) -0.0010(8) 0.0017(8) 0.0120(8)
O1 0.0446(9) 0.0506(10) 0.0358(9) -0.0106(8) -0.0024(7) 0.0180(8)
N3 0.0381(10) 0.0429(11) 0.0332(10) 0.0096(8) 0.0069(8) 0.0113(8)
N1 0.0409(10) 0.0396(10) 0.0298(9) 0.0097(8) 0.0061(8) 0.0109(8)
C6 0.0361(12) 0.0344(11) 0.0296(11) 0.0061(9) 0.0065(9) 0.0095(9)
C7 0.0369(11) 0.0315(11) 0.0299(10) 0.0066(9) 0.0072(9) 0.0095(9)
N4 0.0408(10) 0.0384(10) 0.0321(10) -0.0039(8) 0.0060(8) 0.0115(8)
C8 0.0357(12) 0.0432(13) 0.0367(12) 0.0035(10) 0.0078(10) 0.0163(10)
C3 0.0421(13) 0.0488(14) 0.0359(12) 0.0122(11) 0.0085(10) 0.0207(11)
C2 0.0355(11) 0.0345(11) 0.0335(11) 0.0086(9) 0.0077(9) 0.0130(9)
C13 0.0273(10) 0.0388(12) 0.0352(11) 0.0065(9) 0.0086(9) 0.0109(10)
O2 0.0791(14) 0.0669(13) 0.0411(10) -0.0345(11) 0.0039(10) 0.0162(9)
C16 0.0442(13) 0.0392(13) 0.0535(15) 0.0114(11) 0.0103(11) 0.0221(11)
C5 0.0347(11) 0.0353(12) 0.0368(12) 0.0069(9) 0.0081(9) 0.0102(9)
C4 0.0404(12) 0.0392(12) 0.0455(13) 0.0113(10) 0.0108(10) 0.0212(11)
N5 0.0533(13) 0.0433(12) 0.0390(11) -0.0037(10) 0.0013(10) 0.0199(10)
C1 0.0293(10) 0.0371(11) 0.0303(11) 0.0072(9) 0.0083(9) 0.0117(9)
C23 0.0435(13) 0.0369(12) 0.0353(12) 0.0097(10) 0.0092(10) 0.0075(10)
C17 0.0361(12) 0.0350(12) 0.0436(13) 0.0068(10) 0.0077(10) 0.0091(10)
C9 0.0431(13) 0.0398(12) 0.0346(12) 0.0077(10) 0.0035(10) 0.0127(10)
C15 0.0441(13) 0.0514(14) 0.0406(13) 0.0141(11) 0.0079(11) 0.0220(11)
C10 0.0531(14) 0.0359(12) 0.0309(11) 0.0107(10) 0.0127(10) 0.0140(9)
C24 0.0335(11) 0.0338(11) 0.0379(12) 0.0061(9) 0.0076(9) 0.0138(10)
C22 0.0524(14) 0.0493(14) 0.0349(12) 0.0161(11) 0.0109(11) 0.0188(11)
C14 0.0320(11) 0.0348(11) 0.0346(11) 0.0057(9) 0.0070(9) 0.0102(9)
C19 0.0297(11) 0.0380(12) 0.0339(11) 0.0055(9) 0.0067(9) 0.0114(9)
O5 0.114(2) 0.0582(13) 0.0899(17) 0.0286(13) 0.0503(16) 0.0324(12)
C11 0.0481(14) 0.0441(13) 0.0467(14) 0.0004(11) 0.0147(11) 0.0206(11)
C20 0.0491(14) 0.0333(12) 0.0439(13) 0.0108(10) 0.0120(11) 0.0103(10)
C18 0.0377(12) 0.0408(12) 0.0333(11) 0.0002(10) 0.0101(10) 0.0086(10)
C12 0.0381(12) 0.0411(13) 0.0371(12) -0.0018(10) 0.0032(10) 0.0131(10)
O3 0.0772(15) 0.0788(15) 0.0962(18) 0.0178(12) -0.0082(13) 0.0520(14)
C21 0.0557(15) 0.0424(13) 0.0474(14) 0.0157(11) 0.0136(12) 0.0227(11)
O4 0.0622(13) 0.129(2) 0.0382(11) -0.0217(13) -0.0009(10) 0.0228(12)

loop_
_atom_type_symbol
_atom_type_description
_atom_type_scat_dispersion_real
_atom_type_scat_dispersion_imag
_atom_type_scat_source
C C 0.0033 0.0016 'International Tables Vol C Tables 4.2.6.8 and 6.1.1.4'
H H 0.0000 0.0000 'International Tables Vol C Tables 4.2.6.8 and 6.1.1.4'
N N 0.0061 0.0033 'International Tables Vol C Tables 4.2.6.8 and 6.1.1.4'
O O 0.0106 0.0060 'International Tables Vol C Tables 4.2.6.8 and 6.1.1.4'
Cl Cl 0.1484 0.1585 'International Tables Vol C Tables 4.2.6.8 and 6.1.1.4'
Ag Ag -0.8971 1.1015 'International Tables Vol C Tables 4.2.6.8 and 6.1.1.4'

loop_
_geom_angle_atom_site_label_1
_geom_angle_atom_site_label_2
_geom_angle_atom_site_label_3
_geom_angle_site_symmetry_1
_geom_angle_site_symmetry_3
_geom_angle
_geom_angle_publ_flag
N3 Ag1 N1 . . 173.41(7) ?
N3 Ag1 Ag1 . 2_766 100.45(5) ?
N1 Ag1 Ag1 . 2_766 86.14(5) ?
C6 N2 C7 . . 127.13(18) ?
C6 N2 H1 . . 116.4 ?
C7 N2 H1 . . 116.4 ?
C14 N3 C15 . . 117.8(2) ?
C14 N3 Ag1 . . 120.15(15) ?
C15 N3 Ag1 . . 121.49(16) ?
C3 N1 C2 . . 118.20(19) ?
C3 N1 Ag1 . . 121.23(15) ?
C2 N1 Ag1 . . 119.84(15) ?
O1 C6 N2 . . 124.0(2) ?
O1 C6 C1 . . 119.57(19) ?
N2 C6 C1 . . 116.38(18) ?
C12 C7 C8 . . 119.4(2) ?
C12 C7 N2 . . 116.96(19) ?
C8 C7 N2 . . 123.61(19) ?
C18 N4 C19 . . 126.02(19) ?
C18 N4 H2 . . 117.0 ?
C19 N4 H2 . . 117.0 ?
C9 C8 C7 . . 120.0(2) ?
C9 C8 H7 . . 120.0 ?
C7 C8 H7 . . 120.0 ?
N1 C3 C4 . . 122.4(2) ?
N1 C3 H4 . . 118.8 ?
C4 C3 H4 . . 118.8 ?
N1 C2 C1 . . 122.6(2) ?
N1 C2 H3 . . 118.7 ?
C1 C2 H3 . . 118.7 ?
C14 C13 C17 . . 118.0(2) ?
C14 C13 C18 . . 117.1(2) ?
C17 C13 C18 . . 124.7(2) ?
C15 C16 C17 . . 119.3(2) ?
C15 C16 H13 . . 120.4 ?
C17 C16 H13 . . 120.4 ?
C4 C5 C1 . . 119.1(2) ?
C4 C5 H6 . . 120.5 ?
C1 C5 H6 . . 120.5 ?
C5 C4 C3 . . 119.2(2) ?
C5 C4 H5 . . 120.4 ?
C3 C4 H5 . . 120.4 ?
O4 N5 O3 . . 119.8(3) ?
O4 N5 O5 . . 120.0(3) ?
O3 N5 O5 . . 120.1(3) ?
C2 C1 C5 . . 118.5(2) ?
C2 C1 C6 . . 122.95(19) ?
C5 C1 C6 . . 118.50(19) ?
C22 C23 C24 . . 118.9(2) ?
C22 C23 H17 . . 120.5 ?
C24 C23 H17 . . 120.5 ?
C16 C17 C13 . . 119.1(2) ?
C16 C17 H14 . . 120.5 ?
C13 C17 H14 . . 120.5 ?
C10 C9 C8 . . 119.8(2) ?
C10 C9 H8 . . 120.1 ?
C8 C9 H8 . . 120.1 ?
N3 C15 C16 . . 122.5(2) ?
N3 C15 H12 . . 118.8 ?
C16 C15 H12 . . 118.8 ?
C9 C10 C11 . . 120.9(2) ?
C9 C10 Cl1 . . 119.65(18) ?
C11 C10 Cl1 . . 119.43(18) ?
C23 C24 C19 . . 120.3(2) ?
C23 C24 H18 . . 119.9 ?
C19 C24 H18 . . 119.9 ?
C21 C22 C23 . . 121.6(2) ?
C21 C22 Cl2 . . 119.61(19) ?
C23 C22 Cl2 . . 118.78(19) ?
N3 C14 C13 . . 123.3(2) ?
N3 C14 H11 . . 118.3 ?
C13 C14 H11 . . 118.3 ?
C24 C19 C20 . . 120.0(2) ?
C24 C19 N4 . . 117.7(2) ?
C20 C19 N4 . . 122.3(2) ?
C12 C11 C10 . . 119.3(2) ?
C12 C11 H9 . . 120.3 ?
C10 C11 H9 . . 120.3 ?
C21 C20 C19 . . 119.8(2) ?
C21 C20 H15 . . 120.1 ?
C19 C20 H15 . . 120.1 ?
O2 C18 N4 . . 123.4(2) ?
O2 C18 C13 . . 120.3(2) ?
N4 C18 C13 . . 116.31(19) ?
C11 C12 C7 . . 120.5(2) ?
C11 C12 H10 . . 119.8 ?
C7 C12 H10 . . 119.8 ?
C22 C21 C20 . . 119.4(2) ?
C22 C21 H16 . . 120.3 ?
C20 C21 H16 . . 120.3 ?

loop_
_geom_bond_atom_site_label_1
_geom_bond_atom_site_label_2
_geom_bond_site_symmetry_2
_geom_bond_distance
_geom_bond_publ_flag
Ag1 N3 . 2.1467(19) ?
Ag1 N1 . 2.1519(18) ?
Ag1 Ag1 2_766 3.2574(5) ?
Cl1 C10 . 1.751(2) ?
Cl2 C22 . 1.738(2) ?
N2 C6 . 1.346(3) ?
N2 C7 . 1.419(3) ?
N2 H1 . 0.8600 ?
O1 C6 . 1.228(3) ?
N3 C14 . 1.339(3) ?
N3 C15 . 1.343(3) ?
N1 C3 . 1.338(3) ?
N1 C2 . 1.348(3) ?
C6 C1 . 1.499(3) ?
C7 C12 . 1.388(3) ?
C7 C8 . 1.389(3) ?
N4 C18 . 1.341(3) ?
N4 C19 . 1.422(3) ?
N4 H2 . 0.8600 ?
C8 C9 . 1.384(3) ?
C8 H7 . 0.9300 ?
C3 C4 . 1.381(3) ?
C3 H4 . 0.9300 ?
C2 C1 . 1.380(3) ?
C2 H3 . 0.9300 ?
C13 C14 . 1.385(3) ?
C13 C17 . 1.387(3) ?
C13 C18 . 1.499(3) ?
O2 C18 . 1.216(3) ?
C16 C15 . 1.379(3) ?
C16 C17 . 1.379(3) ?
C16 H13 . 0.9300 ?
C5 C4 . 1.377(3) ?
C5 C1 . 1.386(3) ?
C5 H6 . 0.9300 ?
C4 H5 . 0.9300 ?
N5 O4 . 1.224(3) ?
N5 O3 . 1.228(3) ?
N5 O5 . 1.240(3) ?
C23 C22 . 1.377(3) ?
C23 C24 . 1.382(3) ?
C23 H17 . 0.9300 ?
C17 H14 . 0.9300 ?
C9 C10 . 1.373(3) ?
C9 H8 . 0.9300 ?
C15 H12 . 0.9300 ?
C10 C11 . 1.381(3) ?
C24 C19 . 1.384(3) ?
C24 H18 . 0.9300 ?
C22 C21 . 1.374(3) ?
C14 H11 . 0.9300 ?
C19 C20 . 1.387(3) ?
C11 C12 . 1.381(3) ?
C11 H9 . 0.9300 ?
C20 C21 . 1.383(3) ?
C20 H15 . 0.9300 ?
C12 H10 . 0.9300 ?
C21 H16 . 0.9300 ?

loop_
_geom_hbond_atom_site_label_D
_geom_hbond_atom_site_label_H
_geom_hbond_atom_site_label_A
_geom_hbond_site_symmetry_A
_geom_hbond_distance_DH
_geom_hbond_distance_HA
_geom_hbond_distance_DA
_geom_hbond_angle_DHA
_geom_hbond_publ_flag
N2 H1 O4 1_555 0.860 2.104 2.953(3) 169.32 yes
N4 H2 O1 1_666 0.860 2.100 2.931(3) 162.07 yes
C2 H3 O5 1_555 0.93 2.51 3.210(3) 133 yes
C3 H4 O3 2_766 0.93 2.57 3.300(3) 136 yes
C4 H5 Cl2 2_767 0.93 2.83 3.516(3) 132 yes
C5 H6 O1 2_655 0.93 2.55 3.376(3) 148 yes
C8 H7 O1 1_555 0.93 2.27 2.841(3) 119 yes
C11 H9 O2 1_554 0.93 2.49 3.194(4) 132 yes
C16 H13 O5 2_776 0.93 2.48 3.370(4) 160 yes
C20 H15 O2 1_555 0.93 2.46 2.906(3) 109 yes

loop_
_geom_torsion_atom_site_label_1
_geom_torsion_atom_site_label_2
_geom_torsion_atom_site_label_3
_geom_torsion_atom_site_label_4
_geom_torsion_site_symmetry_1
_geom_torsion_site_symmetry_2
_geom_torsion_site_symmetry_3
_geom_torsion_site_symmetry_4
_geom_torsion
_geom_torsion_publ_flag
Ag1 Ag1 N3 C14 2_766 . . . -83.05(17) ?
Ag1 Ag1 N3 C15 2_766 . . . 105.37(18) ?
Ag1 Ag1 N1 C3 2_766 . . . 66.84(17) ?
Ag1 Ag1 N1 C2 2_766 . . . -103.19(16) ?
C7 N2 C6 O1 . . . . -3.7(4) ?
C7 N2 C6 C1 . . . . 174.4(2) ?
C6 N2 C7 C12 . . . . -164.4(2) ?
C6 N2 C7 C8 . . . . 14.4(4) ?
C12 C7 C8 C9 . . . . 2.2(4) ?
N2 C7 C8 C9 . . . . -176.6(2) ?
C2 N1 C3 C4 . . . . 0.7(3) ?
Ag1 N1 C3 C4 . . . . -169.49(18) ?
C3 N1 C2 C1 . . . . -1.3(3) ?
Ag1 N1 C2 C1 . . . . 169.04(16) ?
C1 C5 C4 C3 . . . . -0.5(3) ?
N1 C3 C4 C5 . . . . 0.2(4) ?
N1 C2 C1 C5 . . . . 1.0(3) ?
N1 C2 C1 C6 . . . . 178.6(2) ?
C4 C5 C1 C2 . . . . 0.0(3) ?
C4 C5 C1 C6 . . . . -177.8(2) ?
O1 C6 C1 C2 . . . . -142.3(2) ?
N2 C6 C1 C2 . . . . 39.6(3) ?
O1 C6 C1 C5 . . . . 35.4(3) ?
N2 C6 C1 C5 . . . . -142.8(2) ?
C15 C16 C17 C13 . . . . 0.1(4) ?
C14 C13 C17 C16 . . . . -0.4(3) ?
C18 C13 C17 C16 . . . . -176.2(2) ?
C7 C8 C9 C10 . . . . -0.3(4) ?
C14 N3 C15 C16 . . . . -0.8(4) ?
Ag1 N3 C15 C16 . . . . 170.97(18) ?
C17 C16 C15 N3 . . . . 0.5(4) ?
C8 C9 C10 C11 . . . . -1.5(4) ?
C8 C9 C10 Cl1 . . . . 178.39(19) ?
C22 C23 C24 C19 . . . . -0.6(4) ?
C24 C23 C22 C21 . . . . 1.2(4) ?
C24 C23 C22 Cl2 . . . . -176.88(19) ?
C15 N3 C14 C13 . . . . 0.4(3) ?
Ag1 N3 C14 C13 . . . . -171.44(16) ?
C17 C13 C14 N3 . . . . 0.2(3) ?
C18 C13 C14 N3 . . . . 176.3(2) ?
C23 C24 C19 C20 . . . . -0.3(3) ?
C23 C24 C19 N4 . . . . -179.3(2) ?
C18 N4 C19 C24 . . . . -143.7(2) ?
C18 N4 C19 C20 . . . . 37.3(4) ?
C9 C10 C11 C12 . . . . 1.2(4) ?
Cl1 C10 C11 C12 . . . . -178.6(2) ?
C24 C19 C20 C21 . . . . 0.4(4) ?
N4 C19 C20 C21 . . . . 179.4(2) ?
C19 N4 C18 O2 . . . . -3.9(4) ?
C19 N4 C18 C13 . . . . 174.3(2) ?
C14 C13 C18 O2 . . . . -28.4(3) ?
C17 C13 C18 O2 . . . . 147.4(3) ?
C14 C13 C18 N4 . . . . 153.3(2) ?
C17 C13 C18 N4 . . . . -30.8(3) ?
C10 C11 C12 C7 . . . . 0.8(4) ?
C8 C7 C12 C11 . . . . -2.5(4) ?
N2 C7 C12 C11 . . . . 176.4(2) ?
C23 C22 C21 C20 . . . . -1.1(4) ?
Cl2 C22 C21 C20 . . . . 177.0(2) ?
C19 C20 C21 C22 . . . . 0.2(4) ?
